data_4032736
loop_
_publ_author_name
'Feng, Junjun'
'Li, Xin'

_publ_section_title
;
 Enantioselective Vinylogous Michael-Michael Cascade Reactions of
 3-Alkylidene Oxindoles and Nitroolefin Enoates.
;
_journal_issue 14
_journal_name_full 'The Journal of organic chemistry'
_journal_page_first 7317
_journal_page_last 7323
_journal_paper_doi 10.1021/acs.joc.7b00938
_journal_volume 82
_journal_year 2017
_chemical_formula_sum 'C34 H33 Cl N2 O8'
_chemical_formula_weight 633.07
_chemical_name_systematic
; 
 ? 
;
_space_group_IT_number 19
_symmetry_cell_setting orthorhombic
_symmetry_space_group_name_Hall 'P 2ac 2ab'
_symmetry_space_group_name_H-M 'P 21 21 21'
_atom_sites_solution_hydrogens geom
_atom_sites_solution_primary direct
_atom_sites_solution_secondary difmap
_audit_creation_method SHELXL-97
_cell_angle_alpha 90.00
_cell_angle_beta 90.00
_cell_angle_gamma 90.00
_cell_formula_units_Z 4
_cell_length_a 11.2475(8)
_cell_length_b 11.9630(9)
_cell_length_c 23.4408(17)
_cell_measurement_reflns_used 10767
_cell_measurement_temperature 113(2)
_cell_measurement_theta_max 27.5
_cell_measurement_theta_min 3.0
_cell_volume 3154.0(4)
_computing_cell_refinement 'CrystalClear-SM Expert 2.1 b42'
_computing_data_collection 'CrystalClear-SM Expert 2.1 b42 (Rigaku, 2015)'
_computing_data_reduction 'CrystalClear-SM Expert 2.1 b42'
_computing_molecular_graphics 'CrystalStructure 4.1'
_computing_publication_material 'CrystalStructure 4.1 (Rigaku, 2014)'
_computing_structure_refinement 'SHELXL-97 (Sheldrick, 1997)'
_computing_structure_solution 'SHELXS-97 (Sheldrick, 1990)'
_diffrn_ambient_temperature 113(2)
_diffrn_detector_area_resol_mean 5.814
_diffrn_measured_fraction_theta_full 0.992
_diffrn_measured_fraction_theta_max 0.992
_diffrn_measurement_device_type 'Rigaku XtaLAB P200'
_diffrn_measurement_method '\w and \f scans'
_diffrn_radiation_monochromator multilayer
_diffrn_radiation_source 'rotating anode'
_diffrn_radiation_type MoK\a
_diffrn_radiation_wavelength 0.71073
_diffrn_reflns_av_R_equivalents 0.0370
_diffrn_reflns_av_sigmaI/netI 0.0254
_diffrn_reflns_limit_h_max 13
_diffrn_reflns_limit_h_min -14
_diffrn_reflns_limit_k_max 15
_diffrn_reflns_limit_k_min -14
_diffrn_reflns_limit_l_max 30
_diffrn_reflns_limit_l_min -30
_diffrn_reflns_number 40732
_diffrn_reflns_theta_full 27.70
_diffrn_reflns_theta_max 27.70
_diffrn_reflns_theta_min 3.03
_diffrn_standards_decay_% 0
_diffrn_standards_interval_count 0
_diffrn_standards_interval_time 0
_diffrn_standards_number 0
_exptl_absorpt_coefficient_mu 0.176
_exptl_absorpt_correction_T_max 0.9792
_exptl_absorpt_correction_T_min 0.9656
_exptl_absorpt_correction_type multi-scan
_exptl_absorpt_process_details 'REQAB (Rigaku, 1998)'
_exptl_crystal_colour Colorless
_exptl_crystal_density_diffrn 1.333
_exptl_crystal_density_method 'not measured'
_exptl_crystal_description Prism
_exptl_crystal_F_000 1328
_exptl_crystal_size_max 0.20
_exptl_crystal_size_mid 0.18
_exptl_crystal_size_min 0.12
_refine_diff_density_max 0.227
_refine_diff_density_min -0.177
_refine_diff_density_rms 0.033
_refine_ls_abs_structure_details 'Flack H D (1983), Acta Cryst. A39, 876-881'
_refine_ls_abs_structure_Flack -0.03(3)
_refine_ls_extinction_method none
_refine_ls_goodness_of_fit_ref 1.048
_refine_ls_hydrogen_treatment constr
_refine_ls_matrix_type full
_refine_ls_number_parameters 410
_refine_ls_number_reflns 7326
_refine_ls_number_restraints 0
_refine_ls_restrained_S_all 1.048
_refine_ls_R_factor_all 0.0286
_refine_ls_R_factor_gt 0.0257
_refine_ls_shift/su_max 0.002
_refine_ls_shift/su_mean 0.000
_refine_ls_structure_factor_coef Fsqd
_refine_ls_weighting_details 'calc w=1/[\s^2^(Fo^2^)+(0.0438P)^2^+0.0000P] where P=(Fo^2^+2Fc^2^)/3'
_refine_ls_weighting_scheme calc
_refine_ls_wR_factor_gt 0.0661
_refine_ls_wR_factor_ref 0.0673
_reflns_number_gt 6773
_reflns_number_total 7326
_reflns_threshold_expression >2sigma(I)
_cod_data_source_file jo7b00938_si_002.cif
_cod_data_source_block shelx
_cod_depositor_comments
;
The following automatic conversions were performed:

'_symmetry_cell_setting' value 'Orthorhombic' changed to
'orthorhombic' according to
/home/data/users/saulius/crontab/automatic-downloads/current/ACS/lib/dictionaries/cif_core.dic
dictionary named 'cif_core.dic' version 2.4.2 from 2011-04-26.

'_exptl_absorpt_correction_type' value 'MULTI-SCAN' changed to
'multi-scan' according to
/home/data/users/saulius/crontab/automatic-downloads/current/ACS/lib/dictionaries/cif_core.dic
dictionary named 'cif_core.dic' version 2.4.2 from 2011-04-26.

'_refine_ls_hydrogen_treatment' value 'CONSTR' changed to 'constr'
according to
/home/data/users/saulius/crontab/automatic-downloads/current/ACS/lib/dictionaries/cif_core.dic
dictionary named 'cif_core.dic' version 2.4.2 from 2011-04-26.

Automatic conversion script
Id: cif_fix_values 4973 2017-02-22 13:04:09Z antanas 
;
_cod_original_sg_symbol_H-M P2(1)2(1)2(1)
_cod_database_code 4032736

loop_
_symmetry_equiv_pos_as_xyz
'x, y, z'
'-x+1/2, -y, z+1/2'
'-x, y+1/2, -z+1/2'
'x+1/2, -y+1/2, -z'

loop_
_atom_site_label
_atom_site_type_symbol
_atom_site_fract_x
_atom_site_fract_y
_atom_site_fract_z
_atom_site_U_iso_or_equiv
_atom_site_adp_type
_atom_site_occupancy
_atom_site_symmetry_multiplicity
_atom_site_calc_flag
_atom_site_refinement_flags
Cl1 Cl 0.59360(3) 0.61300(3) 0.119277(12) 0.02709(8) Uani 1 1 d .
O1 O 1.21163(7) 0.33515(7) 0.44843(3) 0.01917(17) Uani 1 1 d .
O2 O 1.20451(8) 0.16426(7) 0.48993(4) 0.02303(18) Uani 1 1 d .
O3 O 1.02695(7) 0.37008(7) 0.38288(4) 0.02390(19) Uani 1 1 d .
O4 O 0.77594(8) 0.63593(7) 0.35311(4) 0.02443(19) Uani 1 1 d .
O5 O 0.57880(8) 0.51695(8) 0.40448(5) 0.0341(2) Uani 1 1 d .
O6 O 0.56313(8) 0.34946(8) 0.37203(4) 0.0309(2) Uani 1 1 d .
O7 O 1.01201(8) 0.64396(8) 0.43703(4) 0.0280(2) Uani 1 1 d .
O8 O 0.90911(9) 0.65820(9) 0.51893(4) 0.0339(2) Uani 1 1 d .
N1 N 1.11322(8) 0.19798(8) 0.40414(4) 0.01562(19) Uani 1 1 d .
N2 N 0.62044(8) 0.43390(8) 0.38210(4) 0.0193(2) Uani 1 1 d .
C1 C 1.27650(10) 0.38905(10) 0.49634(5) 0.0198(2) Uani 1 1 d .
C2 C 1.19964(13) 0.38717(12) 0.54943(5) 0.0319(3) Uani 1 1 d .
H2A H 1.1228 0.4222 0.5411 0.048 Uiso 1 1 calc R
H2B H 1.2395 0.4285 0.5801 0.048 Uiso 1 1 calc R
H2C H 1.1869 0.3096 0.5615 0.048 Uiso 1 1 calc R
C3 C 1.39597(11) 0.33241(12) 0.50328(6) 0.0291(3) Uani 1 1 d .
H3A H 1.3850 0.2598 0.5219 0.044 Uiso 1 1 calc R
H3B H 1.4480 0.3794 0.5267 0.044 Uiso 1 1 calc R
H3C H 1.4322 0.3213 0.4657 0.044 Uiso 1 1 calc R
C4 C 1.29279(12) 0.50843(11) 0.47517(5) 0.0258(3) Uani 1 1 d .
H4A H 1.3431 0.5082 0.4410 0.039 Uiso 1 1 calc R
H4B H 1.3307 0.5533 0.5050 0.039 Uiso 1 1 calc R
H4C H 1.2150 0.5406 0.4658 0.039 Uiso 1 1 calc R
C5 C 1.18118(10) 0.22894(10) 0.45230(5) 0.0173(2) Uani 1 1 d .
C6 C 1.08270(10) 0.08503(9) 0.39146(5) 0.0162(2) Uani 1 1 d .
C7 C 1.13279(11) -0.01191(10) 0.41299(5) 0.0204(2) Uani 1 1 d .
H7 H 1.1986 -0.0094 0.4384 0.024 Uiso 1 1 calc R
C8 C 1.08322(11) -0.11314(10) 0.39609(5) 0.0231(2) Uani 1 1 d .
H8 H 1.1159 -0.1810 0.4101 0.028 Uiso 1 1 calc R
C9 C 0.98696(11) -0.11695(10) 0.35911(5) 0.0219(2) Uani 1 1 d .
H9 H 0.9525 -0.1870 0.3495 0.026 Uiso 1 1 calc R
C10 C 0.94038(10) -0.01925(10) 0.33597(5) 0.0192(2) Uani 1 1 d .
H10 H 0.8764 -0.0223 0.3096 0.023 Uiso 1 1 calc R
C11 C 0.98881(10) 0.08288(9) 0.35205(5) 0.0157(2) Uani 1 1 d .
C12 C 0.96013(9) 0.19924(9) 0.33701(5) 0.0152(2) Uani 1 1 d .
C13 C 1.03483(9) 0.27075(10) 0.37497(5) 0.0166(2) Uani 1 1 d .
C14 C 0.88660(9) 0.24023(9) 0.29663(5) 0.0152(2) Uani 1 1 d .
C15 C 0.81413(10) 0.16377(9) 0.26028(5) 0.0161(2) Uani 1 1 d .
C16 C 0.86041(11) 0.12601(10) 0.20882(5) 0.0203(2) Uani 1 1 d .
H16 H 0.9383 0.1477 0.1977 0.024 Uiso 1 1 calc R
C17 C 0.79389(12) 0.05692(10) 0.17349(5) 0.0242(3) Uani 1 1 d .
H17 H 0.8265 0.0307 0.1386 0.029 Uiso 1 1 calc R
C18 C 0.67961(12) 0.02641(10) 0.18942(6) 0.0249(3) Uani 1 1 d .
H18 H 0.6334 -0.0201 0.1652 0.030 Uiso 1 1 calc R
C19 C 0.63306(12) 0.06364(11) 0.24042(6) 0.0272(3) Uani 1 1 d .
H19 H 0.5549 0.0424 0.2512 0.033 Uiso 1 1 calc R
C20 C 0.69985(11) 0.13212(10) 0.27619(5) 0.0225(2) Uani 1 1 d .
H20 H 0.6675 0.1572 0.3114 0.027 Uiso 1 1 calc R
C21 C 0.87552(10) 0.36244(10) 0.28103(5) 0.0161(2) Uani 1 1 d .
H21A H 0.8835 0.3706 0.2392 0.019 Uiso 1 1 calc R
H21B H 0.9412 0.4046 0.2991 0.019 Uiso 1 1 calc R
C22 C 0.75544(10) 0.41307(9) 0.30018(5) 0.0154(2) Uani 1 1 d .
H22 H 0.6912 0.3588 0.2900 0.018 Uiso 1 1 calc R
C23 C 0.75057(9) 0.43223(9) 0.36477(5) 0.0161(2) Uani 1 1 d .
H23 H 0.7893 0.3670 0.3839 0.019 Uiso 1 1 calc R
C24 C 0.81792(10) 0.53709(9) 0.38169(5) 0.0180(2) Uani 1 1 d .
H24 H 0.9027 0.5260 0.3702 0.022 Uiso 1 1 calc R
C25 C 0.81722(11) 0.56165(11) 0.44521(5) 0.0218(2) Uani 1 1 d .
H25A H 0.7448 0.6049 0.4546 0.026 Uiso 1 1 calc R
H25B H 0.8135 0.4901 0.4664 0.026 Uiso 1 1 calc R
C26 C 0.92439(11) 0.62602(10) 0.46478(5) 0.0208(2) Uani 1 1 d .
C27 C 1.00681(15) 0.71876(14) 0.54537(6) 0.0378(3) Uani 1 1 d .
H27A H 1.0127 0.7951 0.5293 0.045 Uiso 1 1 calc R
H27B H 1.0829 0.6794 0.5385 0.045 Uiso 1 1 calc R
C28 C 0.9807(2) 0.72409(17) 0.60810(7) 0.0560(5) Uani 1 1 d .
H28A H 0.9043 0.7616 0.6142 0.084 Uiso 1 1 calc R
H28B H 1.0438 0.7660 0.6274 0.084 Uiso 1 1 calc R
H28C H 0.9770 0.6481 0.6236 0.084 Uiso 1 1 calc R
C29 C 0.74139(10) 0.62468(11) 0.29726(5) 0.0209(2) Uani 1 1 d .
C30 C 0.71377(12) 0.72369(11) 0.26879(6) 0.0275(3) Uani 1 1 d .
H30 H 0.7248 0.7935 0.2873 0.033 Uiso 1 1 calc R
C31 C 0.67044(12) 0.72049(11) 0.21365(6) 0.0273(3) Uani 1 1 d .
H31 H 0.6507 0.7877 0.1943 0.033 Uiso 1 1 calc R
C32 C 0.65612(10) 0.61825(11) 0.18705(5) 0.0214(2) Uani 1 1 d .
C33 C 0.68617(10) 0.52005(10) 0.21419(5) 0.0183(2) Uani 1 1 d .
H33 H 0.6774 0.4508 0.1948 0.022 Uiso 1 1 calc R
C34 C 0.72943(10) 0.52198(10) 0.26997(5) 0.0168(2) Uani 1 1 d .

loop_
_atom_site_aniso_label
_atom_site_aniso_U_11
_atom_site_aniso_U_22
_atom_site_aniso_U_33
_atom_site_aniso_U_23
_atom_site_aniso_U_13
_atom_site_aniso_U_12
Cl1 0.02669(14) 0.03348(17) 0.02109(13) 0.00795(12) -0.00394(11) 0.00633(13)
O1 0.0192(4) 0.0205(4) 0.0178(4) 0.0026(3) -0.0068(3) -0.0034(3)
O2 0.0270(4) 0.0236(4) 0.0185(4) 0.0044(3) -0.0037(4) 0.0014(4)
O3 0.0265(4) 0.0154(4) 0.0297(4) -0.0012(4) -0.0117(4) 0.0000(3)
O4 0.0363(5) 0.0151(4) 0.0219(4) -0.0003(3) -0.0066(4) -0.0011(4)
O5 0.0212(4) 0.0288(5) 0.0523(6) -0.0123(5) 0.0060(4) 0.0034(4)
O6 0.0266(4) 0.0285(5) 0.0377(5) -0.0057(4) 0.0084(4) -0.0125(4)
O7 0.0283(5) 0.0271(5) 0.0286(5) -0.0020(4) 0.0006(4) -0.0082(4)
O8 0.0383(5) 0.0402(6) 0.0231(4) -0.0103(4) -0.0003(4) -0.0137(5)
N1 0.0161(5) 0.0144(5) 0.0163(4) 0.0001(4) -0.0018(4) 0.0005(4)
N2 0.0185(4) 0.0198(5) 0.0194(5) 0.0012(4) 0.0009(4) -0.0006(4)
C1 0.0202(5) 0.0246(6) 0.0147(5) -0.0020(5) -0.0031(4) -0.0026(5)
C2 0.0401(7) 0.0327(7) 0.0230(6) -0.0035(6) 0.0083(6) -0.0053(6)
C3 0.0227(6) 0.0358(7) 0.0287(6) -0.0017(6) -0.0104(5) -0.0001(6)
C4 0.0282(6) 0.0249(7) 0.0242(6) -0.0005(5) -0.0039(5) -0.0073(5)
C5 0.0136(5) 0.0213(6) 0.0170(5) 0.0007(4) 0.0014(4) 0.0007(4)
C6 0.0164(5) 0.0157(5) 0.0166(5) 0.0002(4) 0.0040(4) -0.0004(4)
C7 0.0200(5) 0.0204(6) 0.0208(5) 0.0042(5) 0.0008(5) 0.0021(5)
C8 0.0272(6) 0.0177(6) 0.0244(6) 0.0041(5) 0.0031(5) 0.0044(5)
C9 0.0270(6) 0.0152(6) 0.0237(6) -0.0015(5) 0.0036(5) -0.0012(5)
C10 0.0212(5) 0.0172(6) 0.0191(5) -0.0009(4) 0.0011(4) -0.0007(5)
C11 0.0167(5) 0.0164(6) 0.0142(5) 0.0001(4) 0.0031(4) 0.0014(4)
C12 0.0156(5) 0.0141(5) 0.0158(5) -0.0004(4) 0.0013(4) -0.0004(4)
C13 0.0152(5) 0.0184(6) 0.0161(5) 0.0024(4) -0.0007(4) -0.0003(4)
C14 0.0145(5) 0.0164(6) 0.0146(5) -0.0021(4) 0.0025(4) -0.0007(4)
C15 0.0179(5) 0.0139(5) 0.0165(5) 0.0006(4) -0.0035(4) 0.0014(4)
C16 0.0192(5) 0.0229(6) 0.0187(5) -0.0018(5) 0.0005(4) 0.0012(5)
C17 0.0297(6) 0.0224(6) 0.0204(6) -0.0052(5) -0.0028(5) 0.0026(5)
C18 0.0276(6) 0.0188(6) 0.0284(6) -0.0040(5) -0.0115(5) 0.0002(5)
C19 0.0200(6) 0.0263(7) 0.0352(7) -0.0025(6) -0.0005(5) -0.0063(5)
C20 0.0217(6) 0.0229(6) 0.0230(6) -0.0036(5) 0.0033(5) -0.0022(5)
C21 0.0164(5) 0.0165(6) 0.0152(5) 0.0011(4) 0.0005(4) -0.0002(4)
C22 0.0165(5) 0.0132(5) 0.0164(5) 0.0004(4) -0.0013(4) -0.0007(4)
C23 0.0156(5) 0.0157(5) 0.0170(5) 0.0003(4) 0.0005(4) 0.0003(4)
C24 0.0203(5) 0.0161(5) 0.0176(5) 0.0009(4) -0.0007(5) -0.0024(4)
C25 0.0242(6) 0.0231(6) 0.0183(5) -0.0019(5) 0.0019(5) -0.0054(5)
C26 0.0270(6) 0.0156(6) 0.0196(5) 0.0009(4) -0.0024(5) -0.0014(5)
C27 0.0462(8) 0.0368(8) 0.0305(7) -0.0085(6) -0.0091(7) -0.0149(7)
C28 0.0847(14) 0.0528(11) 0.0305(8) -0.0077(7) -0.0111(9) -0.0305(10)
C29 0.0228(6) 0.0180(6) 0.0220(6) 0.0016(5) -0.0007(5) -0.0019(5)
C30 0.0364(7) 0.0157(6) 0.0305(7) 0.0031(5) -0.0016(6) -0.0004(5)
C31 0.0331(7) 0.0198(6) 0.0290(6) 0.0088(5) -0.0008(5) 0.0036(5)
C32 0.0181(5) 0.0273(6) 0.0187(5) 0.0062(5) 0.0007(4) 0.0022(5)
C33 0.0169(5) 0.0186(6) 0.0193(5) 0.0021(4) 0.0012(4) 0.0022(5)
C34 0.0152(5) 0.0174(6) 0.0179(5) 0.0031(4) 0.0001(4) 0.0008(4)

loop_
_atom_type_symbol
_atom_type_description
_atom_type_scat_dispersion_real
_atom_type_scat_dispersion_imag
_atom_type_scat_source
C C 0.0033 0.0016 'International Tables Vol C Tables 4.2.6.8 and 6.1.1.4'
H H 0.0000 0.0000 'International Tables Vol C Tables 4.2.6.8 and 6.1.1.4'
N N 0.0061 0.0033 'International Tables Vol C Tables 4.2.6.8 and 6.1.1.4'
O O 0.0106 0.0060 'International Tables Vol C Tables 4.2.6.8 and 6.1.1.4'
Cl Cl 0.1484 0.1585 'International Tables Vol C Tables 4.2.6.8 and 6.1.1.4'

loop_
_geom_angle_atom_site_label_1
_geom_angle_atom_site_label_2
_geom_angle_atom_site_label_3
_geom_angle
C5 O1 C1 119.57(9)
C29 O4 C24 117.16(9)
C26 O8 C27 116.78(11)
C5 N1 C13 124.18(9)
C5 N1 C6 123.05(9)
C13 N1 C6 109.41(9)
O5 N2 O6 123.74(10)
O5 N2 C23 119.78(10)
O6 N2 C23 116.48(10)
O1 C1 C3 108.83(9)
O1 C1 C2 109.51(9)
C3 C1 C2 114.30(11)
O1 C1 C4 102.69(9)
C3 C1 C4 110.36(10)
C2 C1 C4 110.50(11)
C1 C2 H2A 109.5
C1 C2 H2B 109.5
H2A C2 H2B 109.5
C1 C2 H2C 109.5
H2A C2 H2C 109.5
H2B C2 H2C 109.5
C1 C3 H3A 109.5
C1 C3 H3B 109.5
H3A C3 H3B 109.5
C1 C3 H3C 109.5
H3A C3 H3C 109.5
H3B C3 H3C 109.5
C1 C4 H4A 109.5
C1 C4 H4B 109.5
H4A C4 H4B 109.5
C1 C4 H4C 109.5
H4A C4 H4C 109.5
H4B C4 H4C 109.5
O2 C5 O1 127.85(11)
O2 C5 N1 122.39(11)
O1 C5 N1 109.77(9)
C7 C6 C11 122.06(10)
C7 C6 N1 128.32(10)
C11 C6 N1 109.62(9)
C6 C7 C8 117.54(11)
C6 C7 H7 121.2
C8 C7 H7 121.2
C9 C8 C7 121.29(11)
C9 C8 H8 119.4
C7 C8 H8 119.4
C8 C9 C10 120.64(11)
C8 C9 H9 119.7
C10 C9 H9 119.7
C11 C10 C9 119.04(11)
C11 C10 H10 120.5
C9 C10 H10 120.5
C10 C11 C6 119.31(10)
C10 C11 C12 132.89(10)
C6 C11 C12 107.78(10)
C14 C12 C11 130.26(10)
C14 C12 C13 123.69(10)
C11 C12 C13 106.01(9)
O3 C13 N1 125.29(10)
O3 C13 C12 127.94(10)
N1 C13 C12 106.62(9)
C12 C14 C15 120.84(10)
C12 C14 C21 124.86(10)
C15 C14 C21 114.17(9)
C16 C15 C20 119.38(11)
C16 C15 C14 119.36(10)
C20 C15 C14 121.23(10)
C17 C16 C15 120.62(11)
C17 C16 H16 119.7
C15 C16 H16 119.7
C18 C17 C16 119.69(12)
C18 C17 H17 120.2
C16 C17 H17 120.2
C19 C18 C17 120.00(11)
C19 C18 H18 120.0
C17 C18 H18 120.0
C18 C19 C20 120.48(12)
C18 C19 H19 119.8
C20 C19 H19 119.8
C15 C20 C19 119.82(11)
C15 C20 H20 120.1
C19 C20 H20 120.1
C14 C21 C22 112.36(9)
C14 C21 H21A 109.1
C22 C21 H21A 109.1
C14 C21 H21B 109.1
C22 C21 H21B 109.1
H21A C21 H21B 107.9
C34 C22 C23 109.09(9)
C34 C22 C21 111.75(9)
C23 C22 C21 112.12(9)
C34 C22 H22 107.9
C23 C22 H22 107.9
C21 C22 H22 107.9
C24 C23 N2 113.58(9)
C24 C23 C22 111.34(9)
N2 C23 C22 107.50(9)
C24 C23 H23 108.1
N2 C23 H23 108.1
C22 C23 H23 108.1
O4 C24 C25 107.22(9)
O4 C24 C23 113.19(9)
C25 C24 C23 114.43(9)
O4 C24 H24 107.2
C25 C24 H24 107.2
C23 C24 H24 107.2
C26 C25 C24 113.25(10)
C26 C25 H25A 108.9
C24 C25 H25A 108.9
C26 C25 H25B 108.9
C24 C25 H25B 108.9
H25A C25 H25B 107.7
O7 C26 O8 124.64(11)
O7 C26 C25 125.81(11)
O8 C26 C25 109.53(10)
O8 C27 C28 106.92(13)
O8 C27 H27A 110.3
C28 C27 H27A 110.3
O8 C27 H27B 110.3
C28 C27 H27B 110.3
H27A C27 H27B 108.6
C27 C28 H28A 109.5
C27 C28 H28B 109.5
H28A C28 H28B 109.5
C27 C28 H28C 109.5
H28A C28 H28C 109.5
H28B C28 H28C 109.5
O4 C29 C34 123.54(11)
O4 C29 C30 115.87(11)
C34 C29 C30 120.55(11)
C31 C30 C29 120.18(12)
C31 C30 H30 119.9
C29 C30 H30 119.9
C30 C31 C32 119.18(12)
C30 C31 H31 120.4
C32 C31 H31 120.4
C33 C32 C31 121.16(11)
C33 C32 Cl1 119.36(10)
C31 C32 Cl1 119.43(9)
C32 C33 C34 120.27(11)
C32 C33 H33 119.9
C34 C33 H33 119.9
C29 C34 C33 118.63(11)
C29 C34 C22 121.80(10)
C33 C34 C22 119.49(10)

loop_
_geom_bond_atom_site_label_1
_geom_bond_atom_site_label_2
_geom_bond_distance
Cl1 C32 1.7384(12)
O1 C5 1.3190(14)
O1 C1 1.4864(13)
O2 C5 1.2025(14)
O3 C13 1.2058(15)
O4 C29 1.3722(14)
O4 C24 1.4387(14)
O5 N2 1.2172(13)
O6 N2 1.2214(13)
O7 C26 1.2002(15)
O8 C26 1.3373(14)
O8 C27 1.4549(17)
N1 C5 1.4128(14)
N1 C13 1.4152(14)
N1 C6 1.4254(15)
N2 C23 1.5192(14)
C1 C3 1.5136(17)
C1 C2 1.5155(17)
C1 C4 1.5230(17)
C2 H2A 0.9800
C2 H2B 0.9800
C2 H2C 0.9800
C3 H3A 0.9800
C3 H3B 0.9800
C3 H3C 0.9800
C4 H4A 0.9800
C4 H4B 0.9800
C4 H4C 0.9800
C6 C7 1.3845(16)
C6 C11 1.4033(16)
C7 C8 1.3908(18)
C7 H7 0.9500
C8 C9 1.3877(18)
C8 H8 0.9500
C9 C10 1.3910(17)
C9 H9 0.9500
C10 C11 1.3898(16)
C10 H10 0.9500
C11 C12 1.4718(16)
C12 C14 1.3492(16)
C12 C13 1.4932(15)
C14 C15 1.4924(15)
C14 C21 1.5121(16)
C15 C16 1.3892(16)
C15 C20 1.3908(16)
C16 C17 1.3889(17)
C16 H16 0.9500
C17 C18 1.3873(19)
C17 H17 0.9500
C18 C19 1.3790(19)
C18 H18 0.9500
C19 C20 1.3924(17)
C19 H19 0.9500
C20 H20 0.9500
C21 C22 1.5468(15)
C21 H21A 0.9900
C21 H21B 0.9900
C22 C34 1.5114(16)
C22 C23 1.5322(15)
C22 H22 1.0000
C23 C24 1.5181(16)
C23 H23 1.0000
C24 C25 1.5178(16)
C24 H24 1.0000
C25 C26 1.5021(17)
C25 H25A 0.9900
C25 H25B 0.9900
C27 C28 1.501(2)
C27 H27A 0.9900
C27 H27B 0.9900
C28 H28A 0.9800
C28 H28B 0.9800
C28 H28C 0.9800
C29 C34 1.3917(17)
C29 C30 1.3946(18)
C30 C31 1.3819(19)
C30 H30 0.9500
C31 C32 1.3823(19)
C31 H31 0.9500
C32 C33 1.3782(17)
C33 C34 1.3953(16)
C33 H33 0.9500

loop_
_geom_torsion_atom_site_label_1
_geom_torsion_atom_site_label_2
_geom_torsion_atom_site_label_3
_geom_torsion_atom_site_label_4
_geom_torsion
C5 O1 C1 C3 63.50(13)
C5 O1 C1 C2 -62.10(13)
C5 O1 C1 C4 -179.52(10)
C1 O1 C5 O2 -4.10(17)
C1 O1 C5 N1 175.68(9)
C13 N1 C5 O2 146.92(11)
C6 N1 C5 O2 -10.18(17)
C13 N1 C5 O1 -32.87(14)
C6 N1 C5 O1 170.03(9)
C5 N1 C6 C7 -16.69(17)
C13 N1 C6 C7 -176.74(11)
C5 N1 C6 C11 162.95(10)
C13 N1 C6 C11 2.91(12)
C11 C6 C7 C8 -2.78(17)
N1 C6 C7 C8 176.83(11)
C6 C7 C8 C9 -0.13(18)
C7 C8 C9 C10 2.71(18)
C8 C9 C10 C11 -2.36(17)
C9 C10 C11 C6 -0.47(16)
C9 C10 C11 C12 -178.69(12)
C7 C6 C11 C10 3.11(16)
N1 C6 C11 C10 -176.56(10)
C7 C6 C11 C12 -178.26(10)
N1 C6 C11 C12 2.07(12)
C10 C11 C12 C14 -9.9(2)
C6 C11 C12 C14 171.72(11)
C10 C11 C12 C13 172.44(12)
C6 C11 C12 C13 -5.93(12)
C5 N1 C13 O3 9.50(17)
C6 N1 C13 O3 169.27(11)
C5 N1 C13 C12 -166.31(9)
C6 N1 C13 C12 -6.53(12)
C14 C12 C13 O3 14.09(19)
C11 C12 C13 O3 -168.07(11)
C14 C12 C13 N1 -170.25(10)
C11 C12 C13 N1 7.59(11)
C11 C12 C14 C15 2.92(18)
C13 C12 C14 C15 -179.79(10)
C11 C12 C14 C21 -172.66(11)
C13 C12 C14 C21 4.62(17)
C12 C14 C15 C16 -90.75(14)
C21 C14 C15 C16 85.28(13)
C12 C14 C15 C20 91.06(14)
C21 C14 C15 C20 -92.90(12)
C20 C15 C16 C17 -0.26(17)
C14 C15 C16 C17 -178.47(11)
C15 C16 C17 C18 0.77(18)
C16 C17 C18 C19 -0.73(19)
C17 C18 C19 C20 0.2(2)
C16 C15 C20 C19 -0.31(18)
C14 C15 C20 C19 177.88(11)
C18 C19 C20 C15 0.4(2)
C12 C14 C21 C22 -109.76(12)
C15 C14 C21 C22 74.39(12)
C14 C21 C22 C34 -163.05(9)
C14 C21 C22 C23 74.11(11)
O5 N2 C23 C24 3.76(15)
O6 N2 C23 C24 -176.61(10)
O5 N2 C23 C22 -119.88(11)
O6 N2 C23 C22 59.75(13)
C34 C22 C23 C24 -45.92(12)
C21 C22 C23 C24 78.41(11)
C34 C22 C23 N2 79.07(11)
C21 C22 C23 N2 -156.59(9)
C29 O4 C24 C25 -164.35(10)
C29 O4 C24 C23 -37.21(14)
N2 C23 C24 O4 -64.70(12)
C22 C23 C24 O4 56.81(12)
N2 C23 C24 C25 58.54(13)
C22 C23 C24 C25 -179.94(10)
O4 C24 C25 C26 -81.31(12)
C23 C24 C25 C26 152.28(10)
C27 O8 C26 O7 -0.25(19)
C27 O8 C26 C25 178.04(12)
C24 C25 C26 O7 -10.65(18)
C24 C25 C26 O8 171.09(10)
C26 O8 C27 C28 -168.21(14)
C24 O4 C29 C34 9.19(16)
C24 O4 C29 C30 -173.12(11)
O4 C29 C30 C31 -175.65(11)
C34 C29 C30 C31 2.12(19)
C29 C30 C31 C32 -0.7(2)
C30 C31 C32 C33 -1.12(19)
C30 C31 C32 Cl1 176.29(10)
C31 C32 C33 C34 1.48(18)
Cl1 C32 C33 C34 -175.93(9)
O4 C29 C34 C33 175.84(11)
C30 C29 C34 C33 -1.75(17)
O4 C29 C34 C22 -0.72(18)
C30 C29 C34 C22 -178.31(11)
C32 C33 C34 C29 -0.02(17)
C32 C33 C34 C22 176.61(10)
C23 C22 C34 C29 19.92(15)
C21 C22 C34 C29 -104.63(12)
C23 C22 C34 C33 -156.61(10)
C21 C22 C34 C33 78.84(12)
